data_7151399
loop_
_publ_author_name
'McCullough, Kevin J.'
'Tokuhara, Hidekazu'
'Masuyama, Araki'
'Nojima, Masatomo'

_publ_section_title
;
 New approaches to the synthesis of spiro-peroxylactones
;
_journal_issue 9
_journal_name_full 'Organic &amp;  Biomolecular Chemistry'
_journal_page_first 1522
_journal_paper_doi 10.1039/b300342f
_journal_volume 1
_journal_year 2003
_chemical_formula_sum 'C15 H26 O5'
_chemical_formula_weight 286.36
_chemical_name_systematic
; 
? 
;
_space_group_IT_number 14
_symmetry_cell_setting monoclinic
_symmetry_space_group_name_Hall '-P 2ybc'
_symmetry_space_group_name_H-M 'P 1 21/c 1'
_atom_sites_solution_hydrogens geom
_atom_sites_solution_primary direct
_atom_sites_solution_secondary difmap
_audit_creation_method SHELXL-97
_cell_angle_alpha 90.00
_cell_angle_beta 96.99(2)
_cell_angle_gamma 90.00
_cell_formula_units_Z 4
_cell_length_a 18.827(4)
_cell_length_b 5.0970(10)
_cell_length_c 16.083(3)
_cell_measurement_reflns_used 41
_cell_measurement_temperature 160(2)
_cell_measurement_theta_max 16.17
_cell_measurement_theta_min 2.55
_cell_volume 1531.9(5)
_computing_cell_refinement 'Bruker XSCANS'
_computing_data_collection 'Bruker XSCANS'
_computing_data_reduction 'Bruker SHELXTL'
_computing_molecular_graphics 'Bruker SHELXTL'
_computing_publication_material 'Bruker SHELXTL'
_computing_structure_refinement 'SHELXL-97 (Sheldrick, 1997)'
_computing_structure_solution 'SHELXS-97 (Sheldrick, 1990)'
_diffrn_ambient_temperature 293(2)
_diffrn_measured_fraction_theta_full 0.999
_diffrn_measured_fraction_theta_max 0.999
_diffrn_measurement_device_type 'Bruker P4'
_diffrn_measurement_method '\w scans'
_diffrn_radiation_monochromator graphite
_diffrn_radiation_source 'fine-focus sealed tube'
_diffrn_radiation_type MoK\a
_diffrn_radiation_wavelength 0.71073
_diffrn_reflns_av_R_equivalents 0.0411
_diffrn_reflns_av_sigmaI/netI 0.0454
_diffrn_reflns_limit_h_max 22
_diffrn_reflns_limit_h_min -22
_diffrn_reflns_limit_k_max 6
_diffrn_reflns_limit_k_min -1
_diffrn_reflns_limit_l_max 1
_diffrn_reflns_limit_l_min -19
_diffrn_reflns_number 3693
_diffrn_reflns_theta_full 25.00
_diffrn_reflns_theta_max 25.00
_diffrn_reflns_theta_min 2.18
_diffrn_standards_interval_count 97
_diffrn_standards_number 3
_exptl_absorpt_coefficient_mu 0.092
_exptl_absorpt_correction_type none
_exptl_crystal_colour colourless
_exptl_crystal_density_diffrn 1.242
_exptl_crystal_density_method 'not measured'
_exptl_crystal_description plate
_exptl_crystal_F_000 624
_exptl_crystal_size_max 0.08
_exptl_crystal_size_mid 0.78
_exptl_crystal_size_min 0.32
_refine_diff_density_max 0.197
_refine_diff_density_min -0.197
_refine_diff_density_rms 0.048
_refine_ls_extinction_method none
_refine_ls_goodness_of_fit_ref 1.024
_refine_ls_hydrogen_treatment mixed
_refine_ls_matrix_type full
_refine_ls_number_parameters 181
_refine_ls_number_reflns 2685
_refine_ls_number_restraints 0
_refine_ls_restrained_S_all 1.024
_refine_ls_R_factor_all 0.0564
_refine_ls_R_factor_gt 0.0417
_refine_ls_shift/su_max 0.002
_refine_ls_shift/su_mean 0.000
_refine_ls_structure_factor_coef Fsqd
_refine_ls_weighting_details 'calc w=1/[\s^2^(Fo^2^)+(0.0489P)^2^+0.5314P] where P=(Fo^2^+2Fc^2^)/3'
_refine_ls_weighting_scheme calc
_refine_ls_wR_factor_gt 0.1016
_refine_ls_wR_factor_ref 0.1125
_reflns_number_gt 2146
_reflns_number_total 2685
_reflns_threshold_expression >2sigma(I)
_cod_data_source_file b300342f.txt
_cod_data_source_block kjmnj27
_cod_depositor_comments
;
The following automatic conversions were performed:
'_symmetry_cell_setting' value 'Monoclinic' changed to 'monoclinic'
according to '/home/saulius/struct/CIF-dictionaries/cif_core.dic'
dictionary named 'cif_core.dic' version 2.4.1 from 2010-06-29.

Automatic conversion script
Id: cif_fix_enum 1527 2010-12-29 10:47:43Z saulius 
;
_cod_original_sg_symbol_H-M P2(1)/c
_cod_database_code 7151399

loop_
_symmetry_equiv_pos_as_xyz
'x, y, z'
'-x, y+1/2, -z+1/2'
'-x, -y, -z'
'x, -y-1/2, z-1/2'

loop_
_atom_site_label
_atom_site_type_symbol
_atom_site_fract_x
_atom_site_fract_y
_atom_site_fract_z
_atom_site_U_iso_or_equiv
_atom_site_adp_type
_atom_site_occupancy
_atom_site_symmetry_multiplicity
_atom_site_calc_flag
_atom_site_refinement_flags
_atom_site_disorder_assembly
_atom_site_disorder_group
O1 O 0.33100(6) 0.2256(2) 0.79652(7) 0.0243(3) Uani 1 1 d . . .
O2 O 0.33417(6) 0.2013(2) 0.88791(7) 0.0260(3) Uani 1 1 d . . .
O3 O 0.40906(7) 0.2031(3) 1.00148(8) 0.0404(4) Uani 1 1 d . . .
O4 O 0.37008(5) 0.6573(2) 0.81389(7) 0.0223(3) Uani 1 1 d . . .
O5 O 0.43695(6) 0.5930(2) 0.77916(7) 0.0255(3) Uani 1 1 d . . .
C1 C 0.40329(9) 0.2084(3) 0.92616(11) 0.0271(4) Uani 1 1 d . . .
C2 C 0.46444(9) 0.2135(4) 0.87431(11) 0.0282(4) Uani 1 1 d . . .
H2A H 0.4520 0.1074 0.8246 0.034 Uiso 1 1 calc R . .
H2B H 0.5061 0.1348 0.9062 0.034 Uiso 1 1 calc R . .
C3 C 0.48395(8) 0.4888(4) 0.84761(11) 0.0268(4) Uani 1 1 d . . .
H3A H 0.4840 0.6058 0.8952 0.032 Uiso 1 1 calc R . .
H3B H 0.5322 0.4854 0.8321 0.032 Uiso 1 1 calc R . .
C4 C 0.31474(8) 0.4941(3) 0.77537(10) 0.0214(4) Uani 1 1 d . . .
C5 C 0.30908(9) 0.4900(3) 0.67946(10) 0.0252(4) Uani 1 1 d . . .
H5A H 0.3510 0.4032 0.6628 0.030 Uiso 1 1 calc R . .
H5B H 0.2674 0.3880 0.6577 0.030 Uiso 1 1 calc R . .
C6 C 0.30305(9) 0.7639(3) 0.64018(10) 0.0275(4) Uani 1 1 d . . .
H6A H 0.3500 0.8452 0.6465 0.033 Uiso 1 1 calc R . .
H6B H 0.2719 0.8707 0.6702 0.033 Uiso 1 1 calc R . .
C7 C 0.27354(9) 0.7595(4) 0.54692(10) 0.0295(4) Uani 1 1 d . . .
H7A H 0.2787 0.9330 0.5237 0.035 Uiso 1 1 calc R . .
H7B H 0.3021 0.6393 0.5180 0.035 Uiso 1 1 calc R . .
C8 C 0.19510(9) 0.6774(4) 0.53003(10) 0.0305(4) Uani 1 1 d . . .
H8A H 0.1887 0.5159 0.5601 0.037 Uiso 1 1 calc R . .
H8B H 0.1837 0.6410 0.4707 0.037 Uiso 1 1 calc R . .
C9 C 0.14235(10) 0.8818(4) 0.55545(12) 0.0356(4) Uani 1 1 d . . .
H9A H 0.1356 1.0154 0.5122 0.043 Uiso 1 1 calc R . .
H9B H 0.1633 0.9662 0.6067 0.043 Uiso 1 1 calc R . .
C10 C 0.06878(10) 0.7716(5) 0.56934(12) 0.0421(5) Uani 1 1 d . . .
H10A H 0.0370 0.9170 0.5770 0.051 Uiso 1 1 calc R . .
H10B H 0.0491 0.6777 0.5193 0.051 Uiso 1 1 calc R . .
C11 C 0.07007(10) 0.5875(5) 0.64438(11) 0.0398(5) Uani 1 1 d . . .
H11A H 0.0232 0.5074 0.6435 0.048 Uiso 1 1 calc R . .
H11B H 0.1042 0.4481 0.6385 0.048 Uiso 1 1 calc R . .
C12 C 0.08962(10) 0.7191(4) 0.72908(12) 0.0400(5) Uani 1 1 d . . .
H12A H 0.1284 0.8415 0.7245 0.048 Uiso 1 1 calc R . .
H12B H 0.0487 0.8198 0.7423 0.048 Uiso 1 1 calc R . .
C13 C 0.11215(9) 0.5331(5) 0.80149(12) 0.0423(5) Uani 1 1 d . . .
H13A H 0.0760 0.3979 0.8021 0.051 Uiso 1 1 calc R . .
H13B H 0.1138 0.6302 0.8536 0.051 Uiso 1 1 calc R . .
C14 C 0.18487(9) 0.4013(4) 0.79793(12) 0.0343(4) Uani 1 1 d . . .
H14A H 0.1848 0.3174 0.7438 0.041 Uiso 1 1 calc R . .
H14B H 0.1914 0.2656 0.8405 0.041 Uiso 1 1 calc R . .
C15 C 0.24822(8) 0.5926(4) 0.81145(10) 0.0253(4) Uani 1 1 d . . .
H15A H 0.2338 0.7593 0.7856 0.030 Uiso 1 1 calc R . .
H15B H 0.2602 0.6226 0.8711 0.030 Uiso 1 1 calc R . .

loop_
_atom_site_aniso_label
_atom_site_aniso_U_11
_atom_site_aniso_U_22
_atom_site_aniso_U_33
_atom_site_aniso_U_23
_atom_site_aniso_U_13
_atom_site_aniso_U_12
O1 0.0336(6) 0.0194(6) 0.0183(5) 0.0016(5) -0.0026(4) 0.0007(5)
O2 0.0284(6) 0.0286(7) 0.0201(6) 0.0057(5) -0.0009(5) -0.0020(5)
O3 0.0396(7) 0.0556(9) 0.0242(7) 0.0067(6) -0.0035(5) -0.0060(7)
O4 0.0173(5) 0.0218(6) 0.0274(6) -0.0036(5) 0.0012(4) 0.0010(4)
O5 0.0193(5) 0.0292(7) 0.0284(6) 0.0044(5) 0.0047(4) 0.0026(5)
C1 0.0296(9) 0.0221(9) 0.0278(9) 0.0033(7) -0.0033(7) -0.0012(7)
C2 0.0271(8) 0.0277(9) 0.0283(8) 0.0032(7) -0.0022(7) 0.0062(7)
C3 0.0191(8) 0.0290(10) 0.0315(9) 0.0019(7) -0.0002(7) 0.0022(7)
C4 0.0221(8) 0.0178(8) 0.0227(8) 0.0013(6) -0.0036(6) -0.0009(6)
C5 0.0276(8) 0.0238(9) 0.0232(8) 0.0000(7) -0.0015(6) 0.0008(7)
C6 0.0280(8) 0.0259(9) 0.0275(9) 0.0029(7) -0.0016(7) -0.0047(7)
C7 0.0357(9) 0.0296(9) 0.0237(8) 0.0049(7) 0.0054(7) 0.0025(8)
C8 0.0370(10) 0.0303(10) 0.0221(8) 0.0000(7) -0.0048(7) 0.0001(8)
C9 0.0343(10) 0.0322(10) 0.0385(10) 0.0026(8) -0.0028(8) 0.0017(8)
C10 0.0303(10) 0.0539(13) 0.0393(10) -0.0019(10) -0.0071(8) 0.0003(9)
C11 0.0305(9) 0.0543(13) 0.0333(10) -0.0039(9) -0.0015(8) -0.0112(9)
C12 0.0229(9) 0.0570(14) 0.0386(10) -0.0107(10) -0.0028(7) 0.0102(9)
C13 0.0222(9) 0.0733(16) 0.0317(10) -0.0049(10) 0.0047(7) -0.0072(9)
C14 0.0242(9) 0.0388(11) 0.0388(10) 0.0083(9) -0.0012(7) -0.0062(8)
C15 0.0220(8) 0.0278(9) 0.0253(8) 0.0003(7) 0.0004(6) 0.0019(7)

loop_
_atom_type_symbol
_atom_type_description
_atom_type_scat_dispersion_real
_atom_type_scat_dispersion_imag
_atom_type_scat_source
C C 0.0033 0.0016 'International Tables Vol C Tables 4.2.6.8 and 6.1.1.4'
H H 0.0000 0.0000 'International Tables Vol C Tables 4.2.6.8 and 6.1.1.4'
O O 0.0106 0.0060 'International Tables Vol C Tables 4.2.6.8 and 6.1.1.4'

loop_
_geom_angle_atom_site_label_1
_geom_angle_atom_site_label_2
_geom_angle_atom_site_label_3
_geom_angle
_geom_angle_site_symmetry_1
_geom_angle_site_symmetry_3
_geom_angle_publ_flag
C4 O1 O2 107.43(11) . . ?
C1 O2 O1 111.56(12) . . ?
C4 O4 O5 108.68(11) . . ?
C3 O5 O4 105.55(11) . . ?
O3 C1 O2 114.55(16) . . ?
O3 C1 C2 125.32(16) . . ?
O2 C1 C2 120.10(14) . . ?
C1 C2 C3 113.56(14) . . ?
O5 C3 C2 114.27(14) . . ?
O4 C4 O1 109.41(12) . . ?
O4 C4 C15 103.55(13) . . ?
O1 C4 C15 112.62(13) . . ?
O4 C4 C5 113.92(13) . . ?
O1 C4 C5 102.27(13) . . ?
C15 C4 C5 115.26(13) . . ?
C6 C5 C4 113.30(14) . . ?
C5 C6 C7 112.93(14) . . ?
C8 C7 C6 113.89(14) . . ?
C7 C8 C9 114.29(15) . . ?
C8 C9 C10 114.59(17) . . ?
C11 C10 C9 114.33(15) . . ?
C12 C11 C10 114.54(19) . . ?
C13 C12 C11 115.15(19) . . ?
C12 C13 C14 114.31(15) . . ?
C13 C14 C15 113.50(17) . . ?
C4 C15 C14 113.35(15) . . ?

loop_
_geom_bond_atom_site_label_1
_geom_bond_atom_site_label_2
_geom_bond_distance
_geom_bond_site_symmetry_2
_geom_bond_publ_flag
O1 C4 1.4340(19) . ?
O1 O2 1.4691(15) . ?
O2 C1 1.371(2) . ?
O3 C1 1.203(2) . ?
O4 C4 1.4159(19) . ?
O4 O5 1.4750(15) . ?
O5 C3 1.428(2) . ?
C1 C2 1.502(2) . ?
C2 C3 1.525(2) . ?
C4 C15 1.528(2) . ?
C4 C5 1.533(2) . ?
C5 C6 1.531(2) . ?
C6 C7 1.535(2) . ?
C7 C8 1.527(2) . ?
C8 C9 1.529(3) . ?
C9 C10 1.536(3) . ?
C10 C11 1.527(3) . ?
C11 C12 1.523(3) . ?
C12 C13 1.521(3) . ?
C13 C14 1.532(3) . ?
C14 C15 1.535(2) . ?

loop_
_cod_related_entry_id
_cod_related_entry_database
_cod_related_entry_code
1 ChemSpider 9077476
